data_4343038
loop_
_publ_author_name
'Zhang, Li'
'Zhang, Peng'
'Zhao, Lang'
'Wu, Jianfeng'
'Guo, Mei'
'Tang, Jinkui'

_publ_section_title
;
 Anions Influence the Relaxation Dynamics of Mono-\m3-OH-Capped Triangular
 Dysprosium Aggregates.
;
_journal_issue 11
_journal_name_full 'Inorganic chemistry'
_journal_page_first 5571
_journal_page_last 5578
_journal_paper_doi 10.1021/acs.inorgchem.5b00702
_journal_volume 54
_journal_year 2015
_chemical_formula_sum 'C51 H47 Dy3 N14 O21'
_chemical_formula_weight 1679.53
_chemical_name_systematic
; 
 ? 
;
_space_group_IT_number 2
_symmetry_cell_setting triclinic
_symmetry_space_group_name_Hall '-P 1'
_symmetry_space_group_name_H-M 'P -1'
_atom_sites_solution_hydrogens geom
_atom_sites_solution_primary direct
_atom_sites_solution_secondary difmap
_audit_creation_method SHELXL-97
_cell_angle_alpha 82.9470(10)
_cell_angle_beta 88.0140(10)
_cell_angle_gamma 80.4420(10)
_cell_formula_units_Z 2
_cell_length_a 12.0267(7)
_cell_length_b 14.5603(8)
_cell_length_c 16.7639(10)
_cell_measurement_reflns_used 5889
_cell_measurement_temperature 296(2)
_cell_measurement_theta_max 25.99
_cell_measurement_theta_min 2.45
_cell_volume 2872.6(3)
_computing_cell_refinement 'Bruker SMART'
_computing_data_collection 'Bruker SMART'
_computing_data_reduction 'Bruker SAINT'
_computing_molecular_graphics 'Bruker SHELXTL'
_computing_publication_material 'Bruker SHELXTL'
_computing_structure_refinement 'SHELXL-97 (Sheldrick, 1997)'
_computing_structure_solution 'SHELXS-97 (Sheldrick, 1990)'
_diffrn_ambient_temperature 296(2)
_diffrn_measured_fraction_theta_full 0.993
_diffrn_measured_fraction_theta_max 0.993
_diffrn_measurement_device_type 'CCD area detector'
_diffrn_measurement_method 'phi and omega scans'
_diffrn_radiation_monochromator graphite
_diffrn_radiation_source 'fine-focus sealed tube'
_diffrn_radiation_type MoK\a
_diffrn_radiation_wavelength 0.71073
_diffrn_reflns_av_R_equivalents 0.0438
_diffrn_reflns_av_sigmaI/netI 0.0910
_diffrn_reflns_limit_h_max 10
_diffrn_reflns_limit_h_min -14
_diffrn_reflns_limit_k_max 18
_diffrn_reflns_limit_k_min -18
_diffrn_reflns_limit_l_max 20
_diffrn_reflns_limit_l_min -20
_diffrn_reflns_number 18210
_diffrn_reflns_theta_full 26.12
_diffrn_reflns_theta_max 26.12
_diffrn_reflns_theta_min 1.72
_exptl_absorpt_coefficient_mu 3.953
_exptl_absorpt_correction_T_max 0.472
_exptl_absorpt_correction_T_min 0.419
_exptl_absorpt_correction_type multi-scan
_exptl_absorpt_process_details '(Sadabs; bruker, 2000)'
_exptl_crystal_colour red
_exptl_crystal_density_diffrn 1.942
_exptl_crystal_density_method 'not measured'
_exptl_crystal_description needle
_exptl_crystal_F_000 1634
_exptl_crystal_size_max 0.23
_exptl_crystal_size_mid 0.22
_exptl_crystal_size_min 0.19
_refine_diff_density_max 1.748
_refine_diff_density_min -1.017
_refine_diff_density_rms 0.183
_refine_ls_extinction_method none
_refine_ls_goodness_of_fit_ref 1.009
_refine_ls_hydrogen_treatment constr
_refine_ls_matrix_type full
_refine_ls_number_parameters 808
_refine_ls_number_reflns 11327
_refine_ls_number_restraints 0
_refine_ls_restrained_S_all 1.009
_refine_ls_R_factor_all 0.0908
_refine_ls_R_factor_gt 0.0512
_refine_ls_shift/su_max 0.034
_refine_ls_shift/su_mean 0.001
_refine_ls_structure_factor_coef Fsqd
_refine_ls_weighting_details 'calc w=1/[\s^2^(Fo^2^)+(0.0629P)^2^+0.0000P] where P=(Fo^2^+2Fc^2^)/3'
_refine_ls_weighting_scheme calc
_refine_ls_wR_factor_gt 0.1180
_refine_ls_wR_factor_ref 0.1394
_reflns_number_gt 7484
_reflns_number_total 11327
_reflns_threshold_expression >2sigma(I)
_cod_data_source_file ic5b00702_si_002.cif
_cod_data_source_block c
_cod_depositor_comments
;
The following automatic conversions were performed:

'_symmetry_cell_setting' value 'Triclinic' changed to 'triclinic'
according to
/usr/data/users/saulius/crontab/automatic-downloads/rss-feeds/ACS/lib/dictionaries/cif_core.dic
dictionary named 'cif_core.dic' version 2.4.2 from 2011-04-26.

Automatic conversion script
Id: cif_fix_values 3271 2015-04-21 07:52:19Z andrius 

 Adding full bibliography for 4343036--4343039.cif.
;
_cod_original_sg_symbol_H-M P-1
_cod_database_code 4343038

loop_
_symmetry_equiv_pos_as_xyz
'x, y, z'
'-x, -y, -z'

loop_
_atom_site_label
_atom_site_type_symbol
_atom_site_fract_x
_atom_site_fract_y
_atom_site_fract_z
_atom_site_U_iso_or_equiv
_atom_site_adp_type
_atom_site_occupancy
_atom_site_symmetry_multiplicity
_atom_site_calc_flag
_atom_site_refinement_flags
Dy1 Dy 0.48687(4) 0.72167(3) 0.26244(3) 0.03028(13) Uani 1 1 d .
Dy2 Dy 0.27944(4) 0.96010(3) 0.21471(3) 0.03659(14) Uani 1 1 d .
Dy3 Dy 0.24591(4) 0.80133(3) 0.41851(3) 0.03119(13) Uani 1 1 d .
O1 O 0.3721(5) 0.8507(4) 0.3164(3) 0.0307(14) Uani 1 1 d .
H1 H 0.4234 0.8835 0.3421 0.037 Uiso 1 1 calc R
O2 O 0.3692(5) 0.6737(4) 0.3731(3) 0.0328(15) Uani 1 1 d .
O3 O 0.6105(5) 0.8236(4) 0.2160(4) 0.0409(16) Uani 1 1 d .
O4 O 0.3591(7) 0.3951(5) 0.4686(5) 0.069(3) Uani 1 1 d .
H4 H 0.3855 0.4085 0.4237 0.103 Uiso 1 1 calc R
O5 O 0.3992(5) 0.8344(4) 0.1603(4) 0.0362(15) Uani 1 1 d .
O6 O 0.2635(6) 1.0702(5) 0.3055(4) 0.0485(18) Uani 1 1 d .
O7 O 0.4402(10) 0.7993(7) -0.0833(5) 0.086(3) Uani 1 1 d .
H10A H 0.4296 0.8502 -0.0658 0.130 Uiso 1 1 calc R
O8 O 0.1534(5) 0.9166(4) 0.3176(4) 0.0354(15) Uani 1 1 d .
O9 O 0.3971(5) 0.7678(5) 0.5046(4) 0.0393(16) Uani 1 1 d .
O10 O -0.1944(7) 1.0083(7) 0.3035(5) 0.075(3) Uani 1 1 d .
H7 H -0.1614 0.9694 0.3379 0.113 Uiso 1 1 calc R
O11 O 0.5705(5) 0.7486(5) 0.3866(4) 0.0428(16) Uani 1 1 d .
H11 H 0.5354 0.7257 0.4334 0.051 Uiso 1 1 calc R
O13 O 0.2685(6) 0.9600(5) 0.4448(4) 0.0469(18) Uani 1 1 d .
H12 H 0.2279 1.0082 0.4107 0.056 Uiso 1 1 calc R
O12 O 0.4745(5) 0.9870(5) 0.2158(5) 0.0494(18) Uani 1 1 d .
H13 H 0.5249 0.9501 0.1848 0.059 Uiso 1 1 calc R
O14 O 0.3388(6) 0.6432(5) 0.2199(4) 0.0497(18) Uani 1 1 d .
O15 O 0.1711(6) 0.8430(5) 0.1726(4) 0.0542(19) Uani 1 1 d .
O16 O 0.1307(6) 0.7384(5) 0.3254(4) 0.054(2) Uani 1 1 d .
O17 O -0.0072(8) 0.6657(7) 0.3649(5) 0.089(3) Uani 1 1 d .
O18 O 0.1338(9) 0.5974(7) 0.3019(6) 0.092(3) Uani 1 1 d .
O19 O 0.2169(13) 0.6481(9) -0.0452(7) 0.143(5) Uani 1 1 d .
O20 O 0.2713(11) 0.6007(8) 0.0783(7) 0.111(4) Uani 1 1 d .
O21 O 0.2050(9) 0.7468(9) 0.0429(6) 0.101(3) Uani 1 1 d .
N1 N 0.2121(6) 0.6328(5) 0.4797(4) 0.0346(18) Uani 1 1 d .
N2 N 0.4612(7) 0.5207(5) 0.3867(4) 0.038(2) Uani 1 1 d .
N3 N 0.5372(6) 0.5567(5) 0.3321(5) 0.0362(19) Uani 1 1 d .
N4 N 0.6828(6) 0.6420(5) 0.2510(4) 0.0350(18) Uani 1 1 d .
N5 N 0.5212(6) 0.6806(6) 0.1145(5) 0.0379(19) Uani 1 1 d .
N6 N 0.3816(7) 0.9086(6) 0.0305(5) 0.050(2) Uani 1 1 d .
N7 N 0.3279(7) 0.9822(6) 0.0676(5) 0.045(2) Uani 1 1 d .
N8 N 0.2694(6) 1.1222(6) 0.1490(6) 0.048(2) Uani 1 1 d .
N9 N 0.0656(7) 1.0263(6) 0.1902(5) 0.051(2) Uani 1 1 d .
N10 N -0.0179(7) 0.9286(6) 0.3856(5) 0.041(2) Uani 1 1 d .
N11 N 0.0469(6) 0.8767(6) 0.4470(5) 0.039(2) Uani 1 1 d .
N12 N 0.1885(6) 0.8046(5) 0.5606(4) 0.0357(18) Uani 1 1 d .
N13 N 0.0830(9) 0.6665(7) 0.3307(6) 0.055(2) Uani 1 1 d .
N14 N 0.2302(11) 0.6640(11) 0.0227(9) 0.089(4) Uani 1 1 d .
C1 C 0.7563(7) 0.6935(7) 0.2127(5) 0.033(2) Uani 1 1 d .
C2 C 0.7162(8) 0.7918(7) 0.1961(6) 0.038(2) Uani 1 1 d .
C3 C 0.7915(9) 0.8464(7) 0.1614(6) 0.047(3) Uani 1 1 d .
H3 H 0.7687 0.9109 0.1514 0.057 Uiso 1 1 calc R
C4 C 0.9027(9) 0.8076(8) 0.1402(7) 0.054(3) Uani 1 1 d .
H4A H 0.9512 0.8474 0.1172 0.065 Uiso 1 1 calc R
C5 C 0.9409(8) 0.7130(8) 0.1526(7) 0.053(3) Uani 1 1 d .
H2 H 1.0134 0.6887 0.1362 0.063 Uiso 1 1 calc R
C6 C 0.8677(8) 0.6516(7) 0.1914(6) 0.043(2) Uani 1 1 d .
C7 C 0.8952(8) 0.5556(8) 0.2115(6) 0.048(3) Uani 1 1 d .
H7A H 0.9651 0.5253 0.1954 0.058 Uiso 1 1 calc R
C8 C 0.8243(9) 0.5042(8) 0.2535(6) 0.051(3) Uani 1 1 d .
H8 H 0.8458 0.4404 0.2691 0.061 Uiso 1 1 calc R
C9 C 0.7158(8) 0.5514(6) 0.2729(6) 0.039(2) Uani 1 1 d .
C10 C 0.6339(9) 0.5054(7) 0.3221(6) 0.045(3) Uani 1 1 d .
H10 H 0.6502 0.4432 0.3448 0.054 Uiso 1 1 calc R
C11 C 0.3793(8) 0.5871(6) 0.4033(5) 0.033(2) Uani 1 1 d .
C12 C 0.2903(7) 0.5602(6) 0.4598(6) 0.034(2) Uani 1 1 d .
C13 C 0.2829(9) 0.4678(7) 0.4883(6) 0.048(3) Uani 1 1 d .
C14 C 0.1900(9) 0.4485(7) 0.5342(7) 0.055(3) Uani 1 1 d .
H14 H 0.1811 0.3869 0.5513 0.066 Uiso 1 1 calc R
C15 C 0.1108(9) 0.5222(8) 0.5540(6) 0.050(3) Uani 1 1 d .
H15 H 0.0482 0.5114 0.5857 0.060 Uiso 1 1 calc R
C16 C 0.1260(9) 0.6108(7) 0.5263(6) 0.042(2) Uani 1 1 d .
H16 H 0.0724 0.6599 0.5409 0.050 Uiso 1 1 calc R
C17 C 0.2690(8) 0.7683(7) 0.6144(6) 0.039(2) Uani 1 1 d .
C18 C 0.3816(8) 0.7539(7) 0.5835(6) 0.039(2) Uani 1 1 d .
C19 C 0.4653(9) 0.7265(7) 0.6395(6) 0.049(3) Uani 1 1 d .
H19 H 0.5406 0.7196 0.6231 0.059 Uiso 1 1 calc R
C20 C 0.4374(10) 0.7094(8) 0.7201(6) 0.057(3) Uani 1 1 d .
H20 H 0.4961 0.6932 0.7566 0.068 Uiso 1 1 calc R
C21 C 0.3320(10) 0.7144(8) 0.7492(6) 0.053(3) Uani 1 1 d .
H21 H 0.3181 0.6965 0.8033 0.064 Uiso 1 1 calc R
C22 C 0.2444(10) 0.7470(7) 0.6969(6) 0.047(3) Uani 1 1 d .
C23 C 0.1300(10) 0.7639(7) 0.7190(6) 0.052(3) Uani 1 1 d .
H23 H 0.1088 0.7472 0.7720 0.063 Uiso 1 1 calc R
C24 C 0.0477(9) 0.8046(7) 0.6641(6) 0.045(3) Uani 1 1 d .
H24 H -0.0275 0.8172 0.6801 0.054 Uiso 1 1 calc R
C25 C 0.0805(8) 0.8265(7) 0.5836(6) 0.038(2) Uani 1 1 d .
C26 C 0.0056(8) 0.8720(7) 0.5184(6) 0.044(3) Uani 1 1 d .
H26 H -0.0693 0.8965 0.5285 0.053 Uiso 1 1 calc R
C27 C 0.0446(8) 0.9458(7) 0.3217(6) 0.040(2) Uani 1 1 d .
C28 C -0.0080(8) 1.0015(6) 0.2503(6) 0.040(2) Uani 1 1 d .
C29 C -0.1238(8) 1.0273(7) 0.2445(6) 0.043(2) Uani 1 1 d .
C30 C -0.1682(9) 1.0763(7) 0.1730(8) 0.058(3) Uani 1 1 d .
H30 H -0.2458 1.0919 0.1665 0.070 Uiso 1 1 calc R
C31 C -0.0960(10) 1.1012(8) 0.1126(8) 0.059(3) Uani 1 1 d .
H31 H -0.1231 1.1357 0.0649 0.071 Uiso 1 1 calc R
C32 C 0.0193(11) 1.0735(9) 0.1243(8) 0.069(4) Uani 1 1 d .
H32 H 0.0675 1.0897 0.0822 0.083 Uiso 1 1 calc R
C33 C 0.2442(8) 1.1895(8) 0.1946(7) 0.050(3) Uani 1 1 d .
C34 C 0.2471(8) 1.1607(8) 0.2810(7) 0.053(3) Uani 1 1 d .
C35 C 0.2344(9) 1.2292(8) 0.3329(8) 0.059(3) Uani 1 1 d .
H35 H 0.2414 1.2126 0.3880 0.071 Uiso 1 1 calc R
C36 C 0.2104(11) 1.3265(9) 0.3001(10) 0.077(4) Uani 1 1 d .
H36 H 0.1985 1.3721 0.3351 0.092 Uiso 1 1 calc R
C37 C 0.2046(11) 1.3535(9) 0.2204(11) 0.088(5) Uani 1 1 d .
H37 H 0.1890 1.4171 0.2017 0.106 Uiso 1 1 calc R
C38 C 0.2216(10) 1.2876(9) 0.1649(9) 0.066(4) Uani 1 1 d .
C39 C 0.2197(11) 1.3074(10) 0.0826(9) 0.075(4) Uani 1 1 d .
H39 H 0.1980 1.3686 0.0586 0.090 Uiso 1 1 calc R
C40 C 0.2505(10) 1.2350(10) 0.0362(9) 0.075(4) Uani 1 1 d .
H40 H 0.2536 1.2484 -0.0195 0.090 Uiso 1 1 calc R
C41 C 0.2765(9) 1.1441(8) 0.0702(7) 0.051(3) Uani 1 1 d .
C42 C 0.3169(9) 1.0630(8) 0.0271(7) 0.056(3) Uani 1 1 d .
H42 H 0.3340 1.0703 -0.0276 0.068 Uiso 1 1 calc R
C43 C 0.4147(8) 0.8350(7) 0.0840(6) 0.041(2) Uani 1 1 d .
C44 C 0.4740(9) 0.7495(7) 0.0561(6) 0.044(3) Uani 1 1 d .
C45 C 0.4810(10) 0.7326(9) -0.0256(7) 0.055(3) Uani 1 1 d .
C46 C 0.5324(11) 0.6461(9) -0.0457(7) 0.063(3) Uani 1 1 d .
H46 H 0.5357 0.6336 -0.0989 0.076 Uiso 1 1 calc R
C47 C 0.5774(11) 0.5809(9) 0.0123(7) 0.061(3) Uani 1 1 d .
H47 H 0.6137 0.5229 -0.0004 0.073 Uiso 1 1 calc R
C48 C 0.5697(9) 0.6000(7) 0.0920(6) 0.046(3) Uani 1 1 d .
H48 H 0.6006 0.5530 0.1314 0.055 Uiso 1 1 calc R
C49 C 0.6660(17) 0.7947(12) 0.3996(10) 0.133(7) Uani 1 1 d .
H49A H 0.7290 0.7708 0.3671 0.199 Uiso 1 1 calc R
H49B H 0.6862 0.7824 0.4553 0.199 Uiso 1 1 calc R
H49C H 0.6458 0.8611 0.3851 0.199 Uiso 1 1 calc R
C50 C 0.3333(13) 0.9913(9) 0.5035(9) 0.089(5) Uani 1 1 d .
H50A H 0.3099 0.9684 0.5565 0.134 Uiso 1 1 calc R
H50B H 0.3216 1.0587 0.4975 0.134 Uiso 1 1 calc R
H50C H 0.4119 0.9679 0.4957 0.134 Uiso 1 1 calc R
C51 C 0.5224(10) 1.0504(9) 0.2567(8) 0.072(4) Uani 1 1 d .
H51A H 0.5169 1.1098 0.2239 0.108 Uiso 1 1 calc R
H51B H 0.6002 1.0257 0.2673 0.108 Uiso 1 1 calc R
H51C H 0.4824 1.0585 0.3066 0.108 Uiso 1 1 calc R

loop_
_atom_site_aniso_label
_atom_site_aniso_U_11
_atom_site_aniso_U_22
_atom_site_aniso_U_33
_atom_site_aniso_U_23
_atom_site_aniso_U_13
_atom_site_aniso_U_12
Dy1 0.0294(2) 0.0309(2) 0.0289(2) -0.00230(18) 0.00479(18) -0.00206(18)
Dy2 0.0307(3) 0.0344(3) 0.0417(3) 0.0027(2) 0.0026(2) -0.00272(19)
Dy3 0.0283(2) 0.0330(3) 0.0315(2) -0.00578(19) 0.00642(18) -0.00261(18)
O1 0.026(3) 0.030(3) 0.036(4) -0.003(3) -0.001(3) -0.003(3)
O2 0.041(4) 0.027(3) 0.027(3) 0.001(3) 0.008(3) -0.001(3)
O3 0.031(4) 0.039(4) 0.050(4) -0.002(3) 0.011(3) -0.001(3)
O4 0.075(6) 0.037(4) 0.085(6) 0.012(4) 0.033(5) 0.000(4)
O5 0.035(4) 0.039(4) 0.031(4) 0.006(3) -0.004(3) -0.004(3)
O6 0.051(4) 0.029(4) 0.065(5) -0.004(3) 0.007(4) -0.006(3)
O7 0.130(9) 0.092(7) 0.031(5) 0.003(5) -0.004(5) -0.006(7)
O8 0.027(4) 0.038(4) 0.040(4) 0.000(3) 0.002(3) -0.007(3)
O9 0.031(4) 0.055(4) 0.031(4) -0.010(3) 0.002(3) -0.004(3)
O10 0.045(5) 0.101(8) 0.076(6) -0.010(5) 0.001(5) -0.003(5)
O11 0.043(4) 0.053(4) 0.035(4) -0.011(3) -0.004(3) -0.010(3)
O13 0.055(5) 0.041(4) 0.048(4) -0.014(3) -0.003(4) -0.010(3)
O12 0.031(4) 0.039(4) 0.078(5) -0.010(4) 0.002(4) -0.004(3)
O14 0.051(5) 0.057(5) 0.044(4) -0.005(4) 0.003(3) -0.019(4)
O15 0.040(4) 0.061(5) 0.064(5) -0.013(4) 0.000(4) -0.013(4)
O16 0.070(5) 0.049(5) 0.051(5) -0.008(4) -0.003(4) -0.030(4)
O17 0.061(6) 0.132(9) 0.080(6) 0.005(6) 0.016(5) -0.043(6)
O18 0.118(9) 0.070(7) 0.091(7) -0.015(6) -0.026(6) -0.015(6)
O19 0.216(15) 0.149(12) 0.066(8) -0.050(8) -0.028(8) 0.001(10)
O20 0.149(11) 0.097(9) 0.090(8) -0.022(7) -0.014(8) -0.016(8)
O21 0.101(8) 0.112(9) 0.085(8) -0.006(7) -0.023(6) -0.005(7)
N1 0.034(4) 0.040(5) 0.031(4) -0.004(4) 0.007(3) -0.012(4)
N2 0.045(5) 0.036(5) 0.029(4) 0.005(4) 0.012(4) 0.001(4)
N3 0.038(5) 0.026(4) 0.043(5) -0.004(4) 0.017(4) -0.003(3)
N4 0.034(4) 0.037(5) 0.034(4) -0.008(4) 0.007(4) -0.003(4)
N5 0.036(5) 0.045(5) 0.033(5) -0.012(4) 0.007(4) -0.006(4)
N6 0.056(6) 0.066(6) 0.027(5) 0.009(4) -0.002(4) -0.014(5)
N7 0.054(6) 0.038(5) 0.042(5) -0.002(4) 0.006(4) -0.005(4)
N8 0.027(5) 0.043(5) 0.072(7) 0.003(5) 0.006(4) -0.005(4)
N9 0.051(6) 0.044(5) 0.053(6) 0.005(4) -0.005(5) -0.001(4)
N10 0.036(5) 0.042(5) 0.045(5) -0.012(4) 0.005(4) 0.002(4)
N11 0.026(4) 0.054(5) 0.036(5) -0.011(4) 0.012(4) -0.005(4)
N12 0.032(5) 0.046(5) 0.030(4) -0.008(4) 0.007(4) -0.008(4)
N13 0.062(7) 0.059(7) 0.048(6) -0.006(5) -0.003(5) -0.024(6)
N14 0.088(10) 0.087(11) 0.095(11) -0.025(9) 0.004(8) -0.012(8)
C1 0.028(5) 0.044(6) 0.029(5) -0.009(4) 0.003(4) -0.004(4)
C2 0.039(6) 0.036(6) 0.041(6) -0.003(5) 0.003(5) -0.011(4)
C3 0.047(7) 0.040(6) 0.057(7) 0.000(5) 0.000(5) -0.018(5)
C4 0.040(6) 0.062(8) 0.059(7) 0.005(6) 0.007(5) -0.014(6)
C5 0.021(5) 0.070(8) 0.067(8) -0.001(6) 0.006(5) -0.009(5)
C6 0.040(6) 0.048(7) 0.038(6) -0.007(5) 0.010(5) -0.002(5)
C7 0.027(6) 0.061(7) 0.051(7) -0.012(6) 0.008(5) 0.012(5)
C8 0.052(7) 0.051(7) 0.046(7) -0.002(5) 0.008(5) -0.003(5)
C9 0.046(6) 0.030(5) 0.036(6) -0.002(4) 0.013(5) 0.000(4)
C10 0.056(7) 0.026(5) 0.049(6) 0.000(5) -0.002(5) 0.000(5)
C11 0.038(6) 0.036(6) 0.026(5) -0.008(4) -0.006(4) -0.007(4)
C12 0.028(5) 0.031(5) 0.044(6) 0.000(4) -0.003(4) -0.009(4)
C13 0.060(7) 0.040(6) 0.042(6) 0.009(5) 0.000(5) -0.011(5)
C14 0.058(7) 0.036(6) 0.068(8) 0.007(5) 0.021(6) -0.014(5)
C15 0.048(7) 0.054(7) 0.049(7) 0.000(5) 0.003(5) -0.020(5)
C16 0.047(6) 0.044(6) 0.034(6) -0.003(5) 0.008(5) -0.010(5)
C17 0.037(6) 0.043(6) 0.036(6) -0.010(5) 0.012(5) -0.004(4)
C18 0.041(6) 0.044(6) 0.035(6) -0.014(5) 0.010(5) -0.012(5)
C19 0.048(7) 0.047(7) 0.052(7) -0.013(5) -0.010(5) 0.001(5)
C20 0.067(8) 0.077(9) 0.029(6) -0.016(6) -0.015(5) -0.008(6)
C21 0.064(8) 0.062(8) 0.034(6) -0.003(5) 0.005(6) -0.011(6)
C22 0.060(7) 0.058(7) 0.024(5) -0.008(5) 0.015(5) -0.015(6)
C23 0.083(9) 0.053(7) 0.025(5) -0.010(5) 0.018(6) -0.025(6)
C24 0.052(7) 0.055(7) 0.035(6) -0.022(5) 0.016(5) -0.016(5)
C25 0.028(5) 0.048(6) 0.040(6) -0.021(5) 0.007(4) -0.002(4)
C26 0.026(5) 0.052(7) 0.054(7) -0.016(5) 0.012(5) -0.005(5)
C27 0.029(6) 0.044(6) 0.045(6) -0.005(5) -0.001(5) -0.001(4)
C28 0.039(6) 0.034(6) 0.045(6) -0.009(5) 0.000(5) 0.002(4)
C29 0.031(6) 0.047(6) 0.048(6) -0.014(5) -0.001(5) 0.003(5)
C30 0.034(6) 0.050(7) 0.091(10) -0.013(7) -0.023(6) 0.001(5)
C31 0.045(7) 0.060(8) 0.070(8) -0.002(6) -0.013(6) -0.004(6)
C32 0.063(9) 0.070(9) 0.069(9) 0.010(7) -0.010(7) -0.004(7)
C33 0.032(6) 0.047(7) 0.068(8) -0.001(6) -0.001(5) 0.002(5)
C34 0.028(6) 0.059(8) 0.075(9) -0.011(7) 0.001(5) -0.009(5)
C35 0.050(7) 0.051(7) 0.078(9) -0.018(7) -0.005(6) -0.005(5)
C36 0.061(9) 0.053(9) 0.120(13) -0.031(9) 0.007(9) -0.006(6)
C37 0.066(9) 0.045(8) 0.143(15) 0.003(10) 0.014(10) 0.003(7)
C38 0.042(7) 0.052(8) 0.100(11) -0.004(8) 0.007(7) -0.006(6)
C39 0.064(9) 0.059(9) 0.096(12) 0.011(8) 0.007(8) -0.008(7)
C40 0.051(8) 0.082(10) 0.082(10) 0.025(8) -0.007(7) -0.007(7)
C41 0.043(6) 0.047(7) 0.059(7) 0.026(6) -0.012(5) -0.018(5)
C42 0.053(7) 0.055(8) 0.057(7) 0.011(6) -0.007(6) -0.009(6)
C43 0.029(5) 0.061(7) 0.032(6) 0.001(5) -0.004(4) -0.011(5)
C44 0.044(6) 0.047(6) 0.040(6) -0.003(5) 0.009(5) -0.009(5)
C45 0.057(7) 0.074(9) 0.036(6) -0.010(6) -0.001(5) -0.008(6)
C46 0.082(9) 0.069(9) 0.040(7) -0.026(6) 0.001(6) -0.005(7)
C47 0.074(9) 0.063(8) 0.051(7) -0.033(7) 0.012(7) -0.016(7)
C48 0.051(7) 0.033(6) 0.054(7) -0.008(5) 0.001(5) -0.006(5)
C49 0.19(2) 0.111(15) 0.112(15) -0.013(12) -0.057(14) -0.043(14)
C50 0.112(12) 0.069(10) 0.093(11) -0.016(8) -0.014(10) -0.025(9)
C51 0.053(8) 0.077(9) 0.091(10) -0.019(8) -0.004(7) -0.015(7)

loop_
_atom_type_symbol
_atom_type_description
_atom_type_scat_dispersion_real
_atom_type_scat_dispersion_imag
_atom_type_scat_source
C C 0.0033 0.0016 'International Tables Vol C Tables 4.2.6.8 and 6.1.1.4'
H H 0.0000 0.0000 'International Tables Vol C Tables 4.2.6.8 and 6.1.1.4'
N N 0.0061 0.0033 'International Tables Vol C Tables 4.2.6.8 and 6.1.1.4'
O O 0.0106 0.0060 'International Tables Vol C Tables 4.2.6.8 and 6.1.1.4'
Dy Dy -0.1892 4.4098 'International Tables Vol C Tables 4.2.6.8 and 6.1.1.4'

loop_
_geom_angle_atom_site_label_1
_geom_angle_atom_site_label_2
_geom_angle_atom_site_label_3
_geom_angle
O3 Dy1 O5 70.7(2)
O3 Dy1 O1 87.7(2)
O5 Dy1 O1 68.0(2)
O3 Dy1 O2 145.1(2)
O5 Dy1 O2 116.8(2)
O1 Dy1 O2 66.88(19)
O3 Dy1 O14 143.0(2)
O5 Dy1 O14 78.3(2)
O1 Dy1 O14 99.3(2)
O2 Dy1 O14 68.0(2)
O3 Dy1 O11 77.5(2)
O5 Dy1 O11 128.2(2)
O1 Dy1 O11 70.9(2)
O2 Dy1 O11 71.8(2)
O14 Dy1 O11 139.1(2)
O3 Dy1 N4 67.0(2)
O5 Dy1 N4 122.7(2)
O1 Dy1 N4 142.9(2)
O2 Dy1 N4 120.2(2)
O14 Dy1 N4 117.3(2)
O11 Dy1 N4 77.2(2)
O3 Dy1 N3 127.0(2)
O5 Dy1 N3 153.2(2)
O1 Dy1 N3 126.4(2)
O2 Dy1 N3 62.3(2)
O14 Dy1 N3 77.0(2)
O11 Dy1 N3 78.2(2)
N4 Dy1 N3 62.0(2)
O3 Dy1 N5 79.8(2)
O5 Dy1 N5 63.8(2)
O1 Dy1 N5 131.7(2)
O2 Dy1 N5 134.9(2)
O14 Dy1 N5 68.4(2)
O11 Dy1 N5 147.1(2)
N4 Dy1 N5 72.0(2)
N3 Dy1 N5 97.2(2)
O3 Dy1 Dy2 78.27(15)
O5 Dy1 Dy2 34.27(15)
O1 Dy1 Dy2 33.75(14)
O2 Dy1 Dy2 91.00(14)
O14 Dy1 Dy2 87.54(17)
O11 Dy1 Dy2 100.50(16)
N4 Dy1 Dy2 144.98(17)
N3 Dy1 Dy2 152.57(16)
N5 Dy1 Dy2 97.96(18)
O3 Dy1 Dy3 119.10(15)
O5 Dy1 Dy3 90.94(15)
O1 Dy1 Dy3 33.61(13)
O2 Dy1 Dy3 33.44(14)
O14 Dy1 Dy3 80.35(16)
O11 Dy1 Dy3 70.09(15)
N4 Dy1 Dy3 143.50(17)
N3 Dy1 Dy3 95.04(15)
N5 Dy1 Dy3 142.68(17)
Dy2 Dy1 Dy3 59.700(11)
O6 Dy2 O8 72.5(2)
O6 Dy2 O1 87.3(2)
O8 Dy2 O1 68.3(2)
O6 Dy2 O5 145.9(2)
O8 Dy2 O5 116.1(2)
O1 Dy2 O5 68.2(2)
O6 Dy2 O12 79.7(2)
O8 Dy2 O12 132.6(2)
O1 Dy2 O12 72.9(2)
O5 Dy2 O12 70.9(2)
O6 Dy2 N8 66.9(3)
O8 Dy2 N8 122.9(2)
O1 Dy2 N8 143.0(3)
O5 Dy2 N8 120.2(2)
O12 Dy2 N8 76.6(2)
O6 Dy2 O15 139.1(2)
O8 Dy2 O15 69.5(2)
O1 Dy2 O15 92.3(2)
O5 Dy2 O15 68.0(2)
O12 Dy2 O15 138.9(2)
N8 Dy2 O15 124.6(3)
O6 Dy2 N7 127.9(3)
O8 Dy2 N7 148.9(3)
O1 Dy2 N7 128.4(2)
O5 Dy2 N7 62.4(2)
O12 Dy2 N7 77.8(3)
N8 Dy2 N7 62.5(3)
O15 Dy2 N7 82.8(3)
O6 Dy2 N9 83.7(3)
O8 Dy2 N9 63.9(2)
O1 Dy2 N9 131.9(2)
O5 Dy2 N9 130.2(2)
O12 Dy2 N9 149.4(2)
N8 Dy2 N9 73.3(3)
O15 Dy2 N9 66.5(3)
N7 Dy2 N9 92.8(3)
O6 Dy2 Dy3 79.05(17)
O8 Dy2 Dy3 34.43(15)
O1 Dy2 Dy3 33.92(13)
O5 Dy2 Dy3 91.35(14)
O12 Dy2 Dy3 103.72(17)
N8 Dy2 Dy3 145.4(2)
O15 Dy2 Dy3 78.16(17)
N7 Dy2 Dy3 152.04(19)
N9 Dy2 Dy3 98.08(19)
O6 Dy2 Dy1 118.86(18)
O8 Dy2 Dy1 91.73(15)
O1 Dy2 Dy1 34.33(14)
O5 Dy2 Dy1 33.91(14)
O12 Dy2 Dy1 69.19(15)
N8 Dy2 Dy1 142.80(18)
O15 Dy2 Dy1 77.13(17)
N7 Dy2 Dy1 95.5(2)
N9 Dy2 Dy1 141.26(18)
Dy3 Dy2 Dy1 60.464(11)
O9 Dy3 O2 73.4(2)
O9 Dy3 O1 87.6(2)
O2 Dy3 O1 67.78(19)
O9 Dy3 O8 143.6(2)
O2 Dy3 O8 116.8(2)
O1 Dy3 O8 67.45(19)
O9 Dy3 N12 67.1(2)
O2 Dy3 N12 122.3(2)
O1 Dy3 N12 145.2(2)
O8 Dy3 N12 120.1(2)
O9 Dy3 O13 78.8(2)
O2 Dy3 O13 134.0(2)
O1 Dy3 O13 75.2(2)
O8 Dy3 O13 69.6(2)
N12 Dy3 O13 76.7(2)
O9 Dy3 O16 145.8(2)
O2 Dy3 O16 75.8(2)
O1 Dy3 O16 94.2(2)
O8 Dy3 O16 65.7(2)
N12 Dy3 O16 120.3(2)
O13 Dy3 O16 134.6(2)
O9 Dy3 N11 128.2(2)
O2 Dy3 N11 148.4(2)
O1 Dy3 N11 128.2(2)
O8 Dy3 N11 62.1(2)
N12 Dy3 N11 63.0(3)
O13 Dy3 N11 77.1(2)
O16 Dy3 N11 75.9(3)
O9 Dy3 N1 82.6(2)
O2 Dy3 N1 63.7(2)
O1 Dy3 N1 131.3(2)
O8 Dy3 N1 133.7(2)
N12 Dy3 N1 70.9(2)
O13 Dy3 N1 146.9(2)
O16 Dy3 N1 70.6(2)
N11 Dy3 N1 93.7(2)
O9 Dy3 Dy2 117.83(15)
O2 Dy3 Dy2 91.69(13)
O1 Dy3 Dy2 33.67(14)
O8 Dy3 Dy2 33.81(13)
N12 Dy3 Dy2 143.72(18)
O13 Dy3 Dy2 69.88(16)
O16 Dy3 Dy2 77.23(16)
N11 Dy3 Dy2 95.45(18)
N1 Dy3 Dy2 143.17(16)
O9 Dy3 Dy1 81.17(14)
O2 Dy3 Dy1 34.02(13)
O1 Dy3 Dy1 33.93(13)
O8 Dy3 Dy1 90.56(14)
N12 Dy3 Dy1 147.09(19)
O13 Dy3 Dy1 106.49(15)
O16 Dy3 Dy1 81.52(17)
N11 Dy3 Dy1 149.87(18)
N1 Dy3 Dy1 97.37(16)
Dy2 Dy3 Dy1 59.836(11)
Dy2 O1 Dy3 112.4(2)
Dy2 O1 Dy1 111.9(2)
Dy3 O1 Dy1 112.5(2)
C11 O2 Dy3 126.6(5)
C11 O2 Dy1 120.8(5)
Dy3 O2 Dy1 112.5(2)
C2 O3 Dy1 121.2(5)
C43 O5 Dy1 127.1(6)
C43 O5 Dy2 121.0(6)
Dy1 O5 Dy2 111.8(2)
C34 O6 Dy2 121.3(7)
C27 O8 Dy2 127.2(6)
C27 O8 Dy3 121.0(5)
Dy2 O8 Dy3 111.8(2)
C18 O9 Dy3 121.1(6)
C49 O11 Dy1 130.9(8)
C50 O13 Dy3 131.5(7)
C51 O12 Dy2 129.7(6)
N13 O16 Dy3 133.5(6)
C16 N1 C12 116.7(8)
C16 N1 Dy3 127.4(6)
C12 N1 Dy3 115.9(5)
C11 N2 N3 110.5(7)
C10 N3 N2 118.0(8)
C10 N3 Dy1 122.5(6)
N2 N3 Dy1 119.4(5)
C9 N4 C1 119.5(8)
C9 N4 Dy1 123.7(6)
C1 N4 Dy1 116.4(6)
C48 N5 C44 118.1(9)
C48 N5 Dy1 126.8(7)
C44 N5 Dy1 114.9(6)
C43 N6 N7 110.6(8)
C42 N7 N6 116.9(9)
C42 N7 Dy2 122.1(8)
N6 N7 Dy2 120.4(6)
C33 N8 C41 119.1(10)
C33 N8 Dy2 117.1(7)
C41 N8 Dy2 123.4(8)
C32 N9 C28 115.9(10)
C32 N9 Dy2 127.6(8)
C28 N9 Dy2 116.2(7)
C27 N10 N11 110.7(8)
C26 N11 N10 118.6(8)
C26 N11 Dy3 121.3(7)
N10 N11 Dy3 120.0(5)
C25 N12 C17 121.1(8)
C25 N12 Dy3 122.3(6)
C17 N12 Dy3 115.7(6)
O17 N13 O18 122.0(10)
O17 N13 O16 120.9(11)
O18 N13 O16 117.1(10)
O19 N14 O20 123.0(15)
O19 N14 O21 121.4(16)
O20 N14 O21 115.5(14)
N4 C1 C2 115.9(8)
N4 C1 C6 121.5(9)
C2 C1 C6 122.7(8)
O3 C2 C3 124.9(9)
O3 C2 C1 118.2(7)
C3 C2 C1 116.9(9)
C2 C3 C4 122.1(10)
C5 C4 C3 121.7(9)
C4 C5 C6 119.3(9)
C7 C6 C1 116.4(8)
C7 C6 C5 126.3(9)
C1 C6 C5 117.3(9)
C8 C7 C6 122.5(9)
C7 C8 C9 117.4(10)
N4 C9 C8 122.5(8)
N4 C9 C10 114.6(8)
C8 C9 C10 122.9(9)
N3 C10 C9 115.6(9)
O2 C11 N2 125.2(8)
O2 C11 C12 117.4(8)
N2 C11 C12 117.4(8)
N1 C12 C13 121.8(8)
N1 C12 C11 114.9(8)
C13 C12 C11 123.2(9)
O4 C13 C14 118.1(9)
O4 C13 C12 122.6(9)
C14 C13 C12 119.1(10)
C15 C14 C13 118.8(10)
C16 C15 C14 118.5(10)
N1 C16 C15 124.9(10)
N12 C17 C22 122.4(9)
N12 C17 C18 115.9(8)
C22 C17 C18 121.7(10)
O9 C18 C19 125.8(9)
O9 C18 C17 118.1(9)
C19 C18 C17 116.1(9)
C18 C19 C20 120.0(10)
C21 C20 C19 124.4(11)
C20 C21 C22 118.3(10)
C21 C22 C23 125.3(9)
C21 C22 C17 119.0(10)
C23 C22 C17 115.7(10)
C24 C23 C22 121.8(9)
C23 C24 C25 118.5(9)
N12 C25 C24 120.3(9)
N12 C25 C26 114.0(8)
C24 C25 C26 125.7(9)
N11 C26 C25 117.5(9)
O8 C27 N10 123.8(9)
O8 C27 C28 117.1(8)
N10 C27 C28 119.2(9)
N9 C28 C29 122.9(10)
N9 C28 C27 115.1(9)
C29 C28 C27 122.0(9)
O10 C29 C28 123.2(10)
O10 C29 C30 118.1(10)
C28 C29 C30 118.7(10)
C31 C30 C29 118.9(10)
C30 C31 C32 118.3(12)
N9 C32 C31 125.2(12)
N8 C33 C38 124.2(11)
N8 C33 C34 116.0(10)
C38 C33 C34 119.7(12)
O6 C34 C35 123.5(11)
O6 C34 C33 117.6(10)
C35 C34 C33 118.9(11)
C34 C35 C36 119.2(12)
C37 C36 C35 122.1(13)
C36 C37 C38 121.3(13)
C39 C38 C37 126.1(13)
C39 C38 C33 115.2(13)
C37 C38 C33 118.7(13)
C38 C39 C40 118.9(13)
C41 C40 C39 121.4(13)
N8 C41 C40 120.8(12)
N8 C41 C42 113.4(9)
C40 C41 C42 125.8(12)
N7 C42 C41 117.3(10)
O5 C43 N6 124.2(10)
O5 C43 C44 116.9(9)
N6 C43 C44 118.9(9)
N5 C44 C45 119.7(10)
N5 C44 C43 116.3(9)
C45 C44 C43 123.9(10)
O7 C45 C46 119.4(10)
O7 C45 C44 120.8(11)
C46 C45 C44 119.8(11)
C47 C46 C45 118.9(11)
C46 C47 C48 119.9(11)
N5 C48 C47 123.6(11)

loop_
_geom_bond_atom_site_label_1
_geom_bond_atom_site_label_2
_geom_bond_distance
Dy1 O3 2.322(6)
Dy1 O5 2.366(6)
Dy1 O1 2.393(6)
Dy1 O2 2.400(5)
Dy1 O14 2.439(7)
Dy1 O11 2.444(6)
Dy1 N4 2.460(7)
Dy1 N3 2.525(7)
Dy1 N5 2.626(7)
Dy1 Dy2 3.9365(6)
Dy1 Dy3 3.9614(6)
Dy2 O6 2.323(7)
Dy2 O8 2.355(6)
Dy2 O1 2.358(6)
Dy2 O5 2.388(6)
Dy2 O12 2.443(6)
Dy2 N8 2.465(8)
Dy2 O15 2.490(7)
Dy2 N7 2.508(8)
Dy2 N9 2.620(9)
Dy2 Dy3 3.9310(6)
Dy3 O9 2.311(6)
Dy3 O2 2.363(6)
Dy3 O1 2.373(5)
Dy3 O8 2.393(6)
Dy3 N12 2.460(7)
Dy3 O13 2.465(6)
Dy3 O16 2.473(7)
Dy3 N11 2.518(7)
Dy3 N1 2.632(7)
O2 C11 1.287(10)
O3 C2 1.325(11)
O4 C13 1.346(12)
O5 C43 1.286(11)
O6 C34 1.316(12)
O7 C45 1.329(13)
O8 C27 1.309(11)
O9 C18 1.325(11)
O10 C29 1.314(12)
O11 C49 1.458(17)
O13 C50 1.436(14)
O12 C51 1.419(13)
O16 N13 1.269(10)
O17 N13 1.210(11)
O18 N13 1.231(12)
O19 N14 1.210(16)
O20 N14 1.277(16)
O21 N14 1.278(15)
N1 C16 1.333(10)
N1 C12 1.360(11)
N2 C11 1.309(11)
N2 N3 1.389(9)
N3 C10 1.291(12)
N4 C9 1.323(11)
N4 C1 1.348(11)
N5 C48 1.314(12)
N5 C44 1.375(12)
N6 C43 1.326(12)
N6 N7 1.364(11)
N7 C42 1.274(12)
N8 C33 1.305(13)
N8 C41 1.324(13)
N9 C32 1.316(14)
N9 C28 1.373(12)
N10 C27 1.311(12)
N10 N11 1.381(11)
N11 C26 1.278(11)
N12 C25 1.340(11)
N12 C17 1.343(12)
C1 C2 1.429(13)
C1 C6 1.429(13)
C2 C3 1.370(12)
C3 C4 1.415(14)
C4 C5 1.371(14)
C5 C6 1.442(13)
C6 C7 1.384(14)
C7 C8 1.350(13)
C8 C9 1.417(13)
C9 C10 1.458(12)
C11 C12 1.476(12)
C12 C13 1.387(12)
C13 C14 1.383(13)
C14 C15 1.377(14)
C15 C16 1.356(13)
C17 C22 1.412(12)
C17 C18 1.425(12)
C18 C19 1.376(14)
C19 C20 1.384(14)
C20 C21 1.337(14)
C21 C22 1.377(15)
C22 C23 1.402(15)
C23 C24 1.382(15)
C24 C25 1.407(13)
C25 C26 1.462(14)
C27 C28 1.460(14)
C28 C29 1.385(13)
C29 C30 1.392(15)
C30 C31 1.365(15)
C31 C32 1.392(16)
C33 C38 1.439(15)
C33 C34 1.457(16)
C34 C35 1.389(15)
C35 C36 1.440(16)
C36 C37 1.35(2)
C37 C38 1.402(19)
C38 C39 1.374(18)
C39 C40 1.381(18)
C40 C41 1.366(15)
C41 C42 1.465(16)
C43 C44 1.449(14)
C44 C45 1.418(14)
C45 C46 1.383(15)
C46 C47 1.334(16)
C47 C48 1.394(14)
